data_8104314
loop_
_publ_author_name
'Walter, F.'
'Walitzi, E.M.'
'Mereiter, K.'

_publ_section_title
;
 Verfeinerung der Kristallstruktur von Holmquistit vom
 Brandruecken/Weinebene, Koralpe, Oesterreich
;
_journal_name_full 'Zeitschrift fuer Kristallographie (149,1979-)'
_journal_page_first 95
_journal_page_last 101
_journal_volume 188
_journal_year 1989
_chemical_formula_sum 'Al2.06 Fe0.99 H2 Li1.91 Mg1.98 Na0.06 O24 Si7.92'
_chemical_name_systematic
;
Na0.06 Li1.91 Mg1.98 Fe0.99 Al1.98 ((Si7.92 Al0.08) O22) (O H)2
;
_space_group_IT_number 62
_symmetry_space_group_name_Hall '-P 2ac 2n'
_symmetry_space_group_name_H-M 'P n m a'
_cell_angle_alpha 90
_cell_angle_beta 90
_cell_angle_gamma 90
_cell_formula_units_Z 4
_cell_length_a 18.254
_cell_length_b 17.636
_cell_length_c 5.27
_cell_volume 1696.558
_citation_journal_id_ASTM ZEKRDZ
_cod_data_source_file Walter_ZEKRDZ_1989_353.cif
_cod_data_source_block H2Al2.06Fe0.99Li1.91Mg1.98Na0.06O24Si7.92
_cod_original_formula_sum 'H2 Al2.06 Fe0.99 Li1.91 Mg1.98 Na0.06 O24 Si7.92'
_cod_database_code 8104314

loop_
_symmetry_equiv_pos_as_xyz
x,y,z
-x+1/2,-y,z+1/2
x+1/2,-y+1/2,-z+1/2
-x,y+1/2,-z
-x,-y,-z
x-1/2,y,-z-1/2
-x-1/2,y-1/2,z-1/2
x,-y-1/2,z

loop_
_atom_site_label
_atom_site_type_symbol
_atom_site_fract_x
_atom_site_fract_y
_atom_site_fract_z
_atom_site_occupancy
_atom_site_U_iso_or_equiv
O7 O-2 0.1873 0.0044 0.0607 1 0.0
O6 O-2 0.0683 0.25 0.2344 1 0.0
O8 O-2 0.065 0.0013 -0.268 1 0.0
O4 O-2 0.0653 0.0747 0.1964 1 0.0
O9 O-2 0.1943 -0.1143 0.3367 1 0.0
Li1 Li+1 0.1229 -0.0097 0.3964 0.96 0.0
Si2 Si+4 0.019 -0.1623 0.2778 1 0.0
O11 O-2 0.2032 -0.1302 -0.1632 1 0.0
Fe2 Fe+3 0.1255 0.0689 -0.1053 0.01 0.0
O12 O-2 0.0464 -0.1337 -0.4474 1 0.0
O1 O-2 0.1805 0.1563 0.0489 1 0.0
Na1 Na+1 0.1229 -0.0097 0.3964 0.03 0.0
O13 O-2 0.2065 -0.25 0.5417 1 0.0
O2 O-2 0.0701 0.1559 -0.261 1 0.0
Fe3 Fe+2 0.1254 0.25 -0.1068 0.39 0.0
Mg2 Mg+2 0.1254 0.25 -0.1068 0.61 0.0
Si4 Si+4 0.0242 -0.0769 -0.2138 0.98 0.0
O10 O-2 0.0546 -0.113 0.0518 1 0.0
Mg1 Mg+2 0.1252 0.1589 0.3936 0.71 0.0
Si1 Si+4 0.2304 -0.1619 -0.433 1 0.0
Si3 Si+4 0.2265 -0.0759 0.0734 0.98 0.0
Al1 Al+3 0.1255 0.0689 -0.1053 0.99 0.0
O5 O-2 0.1824 0.25 -0.447 1 0.0
Fe1 Fe+2 0.1252 0.1589 0.3936 0.29 0.0
O3 O-2 0.1844 0.0753 -0.4074 1 0.0
O14 O-2 0.0428 -0.25 0.2426 1 0.0
Al3 Al+3 0.0242 -0.0769 -0.2138 0.02 0.0
Al2 Al+3 0.2265 -0.0759 0.0734 0.02 0.0
